data_7222050
loop_
_publ_author_name
'Nelyubina, Yu. V.'
'Korlyukov, A. A.'
'Lyssenko, K. A.'

_publ_section_title
;
 Invariom approach as a new tool in electron density studies of ionic
 liquids: a model case of 1-butyl-2,3-dimethylimidazolium chloride
 BDMIM[Cl]
;
_journal_issue 92
_journal_name_full 'RSC Adv.'
_journal_page_first 75360
_journal_paper_doi 10.1039/C5RA13752G
_journal_volume 5
_journal_year 2015
_chemical_formula_moiety 'C9 H17 N2, Cl'
_chemical_formula_sum 'C9 H17 Cl N2'
_chemical_formula_weight 188.70
_chemical_name_systematic '1-butyl-2,3-methylimidazolium chloride'
_space_group_IT_number 14
_symmetry_cell_setting monoclinic
_symmetry_space_group_name_Hall '-P 2yn'
_symmetry_space_group_name_H-M 'P 1 21/n 1'
_atom_sites_solution_hydrogens difmap
_atom_sites_solution_primary direct
_atom_sites_solution_secondary difmap
_audit_creation_method SHELXL-97
_audit_update_record
;
2015-07-13 deposited with the CCDC.
2015-09-07 downloaded from the CCDC.
;
_cell_angle_alpha 90.00
_cell_angle_beta 90.6960(10)
_cell_angle_gamma 90.00
_cell_formula_units_Z 4
_cell_length_a 8.31680(10)
_cell_length_b 11.6769(2)
_cell_length_c 10.7135(2)
_cell_measurement_reflns_used 3646
_cell_measurement_temperature 150(2)
_cell_measurement_theta_max 30
_cell_measurement_theta_min 3
_cell_volume 1040.36(3)
_computing_cell_refinement 'APEX2 (Bruker, 2005)'
_computing_data_collection 'APEX2 (Bruker, 2005)'
_computing_data_reduction 'APEX2 (Bruker, 2005)'
_computing_molecular_graphics 'SHELXTL ver. 5.1 (Sheldrick, 1998b)'
_computing_publication_material 'SHELXTL ver. 5.1 (Sheldrick, 1998b)'
_computing_structure_refinement 'SHELXTL ver. 5.1 (Sheldrick, 1998b)'
_computing_structure_solution 'SHELXTL ver. 5.1 (Sheldrick, 1998b)'
_diffrn_ambient_temperature 150(2)
_diffrn_measured_fraction_theta_full 0.986
_diffrn_measured_fraction_theta_max 0.986
_diffrn_measurement_device_type 'Bruker SMART APEX2 CCD area detector'
_diffrn_measurement_method 'phi and omega scans'
_diffrn_radiation_monochromator graphite
_diffrn_radiation_source 'fine-focus sealed tube'
_diffrn_radiation_type MoK\a
_diffrn_radiation_wavelength 0.71073
_diffrn_reflns_av_R_equivalents 0.0336
_diffrn_reflns_av_sigmaI/netI 0.0198
_diffrn_reflns_limit_h_max 17
_diffrn_reflns_limit_h_min -17
_diffrn_reflns_limit_k_max 25
_diffrn_reflns_limit_k_min -25
_diffrn_reflns_limit_l_max 23
_diffrn_reflns_limit_l_min -23
_diffrn_reflns_number 87263
_diffrn_reflns_theta_full 50.00
_diffrn_reflns_theta_max 50.00
_diffrn_reflns_theta_min 2.58
_exptl_absorpt_coefficient_mu 0.320
_exptl_absorpt_correction_T_max 0.938
_exptl_absorpt_correction_T_min 0.924
_exptl_absorpt_correction_type multi-scan
_exptl_absorpt_process_details 'APEX2 (Bruker, 2005)'
_exptl_crystal_colour colorless
_exptl_crystal_density_diffrn 1.205
_exptl_crystal_density_method 'not measured'
_exptl_crystal_description prism
_exptl_crystal_F_000 408
_exptl_crystal_size_max 0.25
_exptl_crystal_size_mid 0.20
_exptl_crystal_size_min 0.20
_refine_diff_density_max 0.505
_refine_diff_density_min -0.214
_refine_diff_density_rms 0.048
_refine_ls_extinction_method none
_refine_ls_goodness_of_fit_ref 1.006
_refine_ls_hydrogen_treatment refall
_refine_ls_matrix_type full
_refine_ls_number_parameters 177
_refine_ls_number_reflns 10763
_refine_ls_number_restraints 0
_refine_ls_restrained_S_all 1.006
_refine_ls_R_factor_all 0.0663
_refine_ls_R_factor_gt 0.0360
_refine_ls_shift/su_max 0.001
_refine_ls_shift/su_mean 0.000
_refine_ls_structure_factor_coef Fsqd
_refine_ls_weighting_details 'calc w=1/[\s^2^(Fo^2^)+(0.0470P)^2^+0.1000P] where P=(Fo^2^+2Fc^2^)/3'
_refine_ls_weighting_scheme calc
_refine_ls_wR_factor_gt 0.0919
_refine_ls_wR_factor_ref 0.1188
_reflns_number_gt 6746
_reflns_number_total 10763
_reflns_threshold_expression I>2/s(I)
_cod_data_source_file c5ra13752g2.cif
_cod_data_source_block IL
_cod_depositor_comments
;
The following automatic conversions were performed:

'_symmetry_cell_setting' value 'Monoclinic' changed to 'monoclinic'
according to
/usr/data/users/saulius/crontab/automatic-downloads/rss-feeds/RSC/lib/dictionaries/cif_core.dic
dictionary named 'cif_core.dic' version 2.4.2 from 2011-04-26.

Automatic conversion script
Id: cif_fix_values 3271 2015-04-21 07:52:19Z andrius 
;
_cod_original_sg_symbol_H-M 'P 21/n'
_cod_database_code 7222050

loop_
_symmetry_equiv_pos_as_xyz
'x, y, z'
'-x+1/2, y+1/2, -z+1/2'
'-x, -y, -z'
'x-1/2, -y-1/2, z-1/2'

loop_
_atom_site_label
_atom_site_type_symbol
_atom_site_fract_x
_atom_site_fract_y
_atom_site_fract_z
_atom_site_U_iso_or_equiv
_atom_site_adp_type
_atom_site_occupancy
_atom_site_symmetry_multiplicity
_atom_site_calc_flag
Cl1 Cl 0.065599(19) 0.208766(13) 0.268871(16) 0.03331(4) Uani 1 1 d
N1 N 0.60915(5) 0.04395(4) 0.35301(4) 0.02474(7) Uani 1 1 d
N3 N 0.76278(5) 0.04440(4) 0.51705(4) 0.02244(6) Uani 1 1 d
C2 C 0.68701(6) 0.11196(4) 0.43426(5) 0.02315(7) Uani 1 1 d
C4 C 0.73288(7) -0.06898(4) 0.48755(5) 0.02527(8) Uani 1 1 d
C5 C 0.63694(7) -0.06935(5) 0.38486(5) 0.02665(9) Uani 1 1 d
C6 C 0.51109(7) 0.08287(7) 0.24586(6) 0.03284(11) Uani 1 1 d
C7 C 0.61421(8) 0.12584(5) 0.13931(5) 0.02843(9) Uani 1 1 d
C8 C 0.71486(8) 0.03256(5) 0.07956(6) 0.02936(10) Uani 1 1 d
C9 C 0.81275(11) 0.07827(9) -0.02786(7) 0.04352(17) Uani 1 1 d
C10 C 0.69216(9) 0.23836(5) 0.43512(7) 0.03307(12) Uani 1 1 d
C11 C 0.86068(8) 0.08501(6) 0.62241(6) 0.03027(10) Uani 1 1 d
H4 H 0.7711(13) -0.1291(10) 0.5384(10) 0.040(3) Uiso 1 1 d
H5 H 0.5916(12) -0.1341(10) 0.3375(10) 0.036(3) Uiso 1 1 d
H6A H 0.4375(14) 0.1356(10) 0.2728(11) 0.044(3) Uiso 1 1 d
H6B H 0.4480(13) 0.0179(11) 0.2185(11) 0.045(3) Uiso 1 1 d
H7A H 0.6860(14) 0.1876(9) 0.1713(11) 0.040(3) Uiso 1 1 d
H7B H 0.5408(12) 0.1595(9) 0.0741(10) 0.034(2) Uiso 1 1 d
H8A H 0.7856(13) -0.0007(9) 0.1415(11) 0.040(3) Uiso 1 1 d
H8B H 0.6411(13) -0.0305(9) 0.0527(10) 0.040(3) Uiso 1 1 d
H9A H 0.8654(17) 0.0191(11) -0.0712(13) 0.060(4) Uiso 1 1 d
H9B H 0.8902(17) 0.1322(12) 0.0015(13) 0.061(4) Uiso 1 1 d
H9C H 0.7440(14) 0.1183(11) -0.0848(11) 0.048(3) Uiso 1 1 d
H10A H 0.6087(15) 0.2674(10) 0.3811(11) 0.046(3) Uiso 1 1 d
H10B H 0.7946(16) 0.2619(11) 0.4029(12) 0.051(3) Uiso 1 1 d
H10C H 0.6758(14) 0.2629(10) 0.5185(11) 0.043(3) Uiso 1 1 d
H11A H 0.7987(13) 0.1364(9) 0.6698(10) 0.039(3) Uiso 1 1 d
H11B H 0.8943(14) 0.0197(10) 0.6718(11) 0.044(3) Uiso 1 1 d
H11C H 0.9528(13) 0.1233(10) 0.5893(10) 0.039(3) Uiso 1 1 d

loop_
_atom_site_aniso_label
_atom_site_aniso_U_11
_atom_site_aniso_U_22
_atom_site_aniso_U_33
_atom_site_aniso_U_23
_atom_site_aniso_U_13
_atom_site_aniso_U_12
Cl1 0.03474(7) 0.03028(7) 0.03481(7) 0.00800(5) -0.00390(5) 0.00324(5)
N1 0.02301(16) 0.02605(17) 0.02518(17) -0.00002(13) 0.00144(13) -0.00052(13)
N3 0.02253(16) 0.02099(14) 0.02387(16) -0.00087(12) 0.00242(12) -0.00105(11)
C2 0.02350(18) 0.02100(16) 0.02502(18) -0.00081(13) 0.00379(14) 0.00116(13)
C4 0.0283(2) 0.02061(17) 0.0270(2) 0.00090(14) 0.00332(16) -0.00182(14)
C5 0.0284(2) 0.02379(19) 0.0278(2) -0.00157(15) 0.00294(16) -0.00537(15)
C6 0.0248(2) 0.0432(3) 0.0304(2) 0.0015(2) -0.00240(18) 0.0045(2)
C7 0.0336(2) 0.0255(2) 0.0260(2) 0.00106(16) -0.00333(18) 0.00428(17)
C8 0.0326(2) 0.0279(2) 0.0275(2) 0.00117(17) -0.00182(18) 0.00467(17)
C9 0.0440(4) 0.0579(5) 0.0288(3) 0.0076(3) 0.0048(3) 0.0090(3)
C10 0.0442(3) 0.02091(19) 0.0342(3) -0.00156(18) 0.0056(2) 0.00467(19)
C11 0.0297(2) 0.0314(2) 0.0295(2) -0.00457(19) -0.00294(18) -0.00162(18)

loop_
_atom_type_symbol
_atom_type_description
_atom_type_scat_dispersion_real
_atom_type_scat_dispersion_imag
_atom_type_scat_source
C C 0.0033 0.0016 'International Tables Vol C Tables 4.2.6.8 and 6.1.1.4'
H H 0.0000 0.0000 'International Tables Vol C Tables 4.2.6.8 and 6.1.1.4'
N N 0.0061 0.0033 'International Tables Vol C Tables 4.2.6.8 and 6.1.1.4'
Cl Cl 0.1484 0.1585 'International Tables Vol C Tables 4.2.6.8 and 6.1.1.4'

loop_
_geom_angle_atom_site_label_1
_geom_angle_atom_site_label_2
_geom_angle_atom_site_label_3
_geom_angle
C2 N1 C5 109.17(4)
C2 N1 C6 125.64(5)
C5 N1 C6 125.19(5)
C2 N3 C4 109.32(4)
C2 N3 C11 124.98(5)
C4 N3 C11 125.69(5)
N3 C2 N1 107.52(4)
N3 C2 C10 124.85(5)
N1 C2 C10 127.62(5)
C5 C4 N3 106.97(5)
C5 C4 H4 131.4(7)
N3 C4 H4 121.5(7)
C4 C5 N1 107.02(5)
C4 C5 H5 129.9(6)
N1 C5 H5 123.1(6)
N1 C6 C7 112.02(5)
N1 C6 H6A 109.1(7)
C7 C6 H6A 113.6(7)
N1 C6 H6B 106.7(7)
C7 C6 H6B 109.9(7)
H6A C6 H6B 105.1(10)
C8 C7 C6 113.46(5)
C8 C7 H7A 109.5(6)
C6 C7 H7A 108.8(7)
C8 C7 H7B 108.8(6)
C6 C7 H7B 107.9(6)
H7A C7 H7B 108.3(9)
C9 C8 C7 111.80(6)
C9 C8 H8A 109.6(7)
C7 C8 H8A 109.5(7)
C9 C8 H8B 112.0(6)
C7 C8 H8B 108.1(6)
H8A C8 H8B 105.6(9)
C8 C9 H9A 111.9(8)
C8 C9 H9B 110.5(9)
H9A C9 H9B 109.3(12)
C8 C9 H9C 109.6(7)
H9A C9 H9C 108.9(11)
H9B C9 H9C 106.6(11)
C2 C10 H10A 109.2(7)
C2 C10 H10B 108.0(8)
H10A C10 H10B 108.6(10)
C2 C10 H10C 107.7(7)
H10A C10 H10C 110.5(10)
H10B C10 H10C 112.8(10)
N3 C11 H11A 108.6(7)
N3 C11 H11B 108.7(7)
H11A C11 H11B 111.3(10)
N3 C11 H11C 107.8(7)
H11A C11 H11C 110.3(9)
H11B C11 H11C 110.1(9)

loop_
_geom_bond_atom_site_label_1
_geom_bond_atom_site_label_2
_geom_bond_distance
N1 C2 1.3395(7)
N1 C5 1.3850(7)
N1 C6 1.4720(8)
N3 C2 1.3388(7)
N3 C4 1.3830(7)
N3 C11 1.4628(7)
C2 C10 1.4766(8)
C4 C5 1.3512(8)
C4 H4 0.941(12)
C5 H5 0.983(11)
C6 C7 1.5212(10)
C6 H6A 0.917(12)
C6 H6B 0.966(12)
C7 C8 1.5198(8)
C7 H7A 0.994(11)
C7 H7B 1.002(10)
C8 C9 1.5149(10)
C8 H8A 0.963(11)
C8 H8B 0.999(11)
C9 H9A 0.943(14)
C9 H9B 0.952(14)
C9 H9C 0.953(12)
C10 H10A 0.960(13)
C10 H10B 0.963(13)
C10 H10C 0.950(12)
C11 H11A 0.944(11)
C11 H11B 0.967(12)
C11 H11C 0.959(11)

loop_
_geom_torsion_atom_site_label_1
_geom_torsion_atom_site_label_2
_geom_torsion_atom_site_label_3
_geom_torsion_atom_site_label_4
_geom_torsion
C4 N3 C2 N1 0.20(6)
C11 N3 C2 N1 -179.41(5)
C4 N3 C2 C10 -179.47(5)
C11 N3 C2 C10 0.93(8)
C5 N1 C2 N3 -0.27(6)
C6 N1 C2 N3 -179.59(5)
C5 N1 C2 C10 179.38(6)
C6 N1 C2 C10 0.07(9)
C2 N3 C4 C5 -0.05(6)
C11 N3 C4 C5 179.55(5)
N3 C4 C5 N1 -0.11(6)
C2 N1 C5 C4 0.24(6)
C6 N1 C5 C4 179.56(5)
C2 N1 C6 C7 74.69(7)
C5 N1 C6 C7 -104.52(7)
N1 C6 C7 C8 66.08(7)
C6 C7 C8 C9 178.69(6)
